data_4118596
loop_
_publ_author_name
'Dawei Tian'
'Jiang Jiang'
'Hongfan Hu'
'Jianying Zhang'
'Chunming Cui'

_publ_section_title
;
 One-Step Access to Luminescent Pentaaryldiazaboroles via C-C Double Bond
 Formation from Imidoylstannanes
;
_journal_name_full 'Journal of the American Chemical Society'
_journal_page_first 14666
_journal_page_last 14669
_journal_paper_doi 10.1021/ja305806r
_journal_volume 134
_journal_year 2012
_chemical_formula_moiety 'C46 H47 B F6 N2'
_chemical_formula_sum 'C46 H47 B F6 N2'
_chemical_formula_weight 752.67
_chemical_name_systematic
; 
 ? 
;
_space_group_IT_number 15
_symmetry_cell_setting monoclinic
_symmetry_space_group_name_Hall '-C 2yc'
_symmetry_space_group_name_H-M 'C 1 2/c 1'
_atom_sites_solution_hydrogens geom
_atom_sites_solution_primary direct
_atom_sites_solution_secondary difmap
_audit_creation_method SHELXL-97
_cell_angle_alpha 90.00
_cell_angle_beta 111.716(5)
_cell_angle_gamma 90.00
_cell_formula_units_Z 8
_cell_length_a 40.650(11)
_cell_length_b 10.558(3)
_cell_length_c 22.039(6)
_cell_measurement_reflns_used 14993
_cell_measurement_temperature 113(2)
_cell_measurement_theta_max 27.9
_cell_measurement_theta_min 1.9
_cell_volume 8787(4)
_computing_cell_refinement 'CrystalClear-SM Expert 2.0 r2'
_computing_data_collection 'CrystalClear-SM Expert 2.0 r2 (Rigaku, 2009)'
_computing_data_reduction 'CrystalClear-SM Expert 2.0 r2'
_computing_molecular_graphics 'Bruker SHELXTL'
_computing_publication_material 'Bruker SHELXTL'
_computing_structure_refinement 'SHELXL-97 (Sheldrick, 1997)'
_computing_structure_solution 'SHELXS-97 (Sheldrick, 1990)'
_diffrn_ambient_temperature 113(2)
_diffrn_detector_area_resol_mean 14.6
_diffrn_measured_fraction_theta_full 0.999
_diffrn_measured_fraction_theta_max 0.999
_diffrn_measurement_device_type 'Bruker P4'
_diffrn_measurement_method '\w scans'
_diffrn_radiation_monochromator graphite
_diffrn_radiation_source 'fine-focus sealed tube'
_diffrn_radiation_type MoK\a
_diffrn_radiation_wavelength 0.71073
_diffrn_reflns_av_R_equivalents 0.0373
_diffrn_reflns_av_sigmaI/netI 0.0403
_diffrn_reflns_limit_h_max 51
_diffrn_reflns_limit_h_min -53
_diffrn_reflns_limit_k_max 13
_diffrn_reflns_limit_k_min -12
_diffrn_reflns_limit_l_max 28
_diffrn_reflns_limit_l_min -21
_diffrn_reflns_number 39739
_diffrn_reflns_theta_full 27.86
_diffrn_reflns_theta_max 27.86
_diffrn_reflns_theta_min 1.88
_diffrn_standards_decay_% 0
_diffrn_standards_interval_count 0
_diffrn_standards_interval_time 0
_diffrn_standards_number 0
_exptl_absorpt_coefficient_mu 0.083
_exptl_absorpt_correction_T_max 0.9852
_exptl_absorpt_correction_T_min 0.9819
_exptl_absorpt_correction_type none
_exptl_crystal_colour Colorless
_exptl_crystal_density_diffrn 1.138
_exptl_crystal_description Prism
_exptl_crystal_F_000 3168
_exptl_crystal_size_max 0.22
_exptl_crystal_size_mid 0.20
_exptl_crystal_size_min 0.18
_refine_diff_density_max 0.453
_refine_diff_density_min -0.402
_refine_diff_density_rms 0.047
_refine_ls_extinction_method none
_refine_ls_goodness_of_fit_ref 1.055
_refine_ls_hydrogen_treatment constr
_refine_ls_matrix_type full
_refine_ls_number_parameters 504
_refine_ls_number_reflns 10442
_refine_ls_number_restraints 0
_refine_ls_restrained_S_all 1.055
_refine_ls_R_factor_all 0.0658
_refine_ls_R_factor_gt 0.0519
_refine_ls_shift/su_max 0.001
_refine_ls_shift/su_mean 0.000
_refine_ls_structure_factor_coef Fsqd
_refine_ls_weighting_details 'calc w=1/[\s^2^(Fo^2^)+(0.0789P)^2^+1.1090P] where P=(Fo^2^+2Fc^2^)/3'
_refine_ls_weighting_scheme calc
_refine_ls_wR_factor_gt 0.1370
_refine_ls_wR_factor_ref 0.1458
_reflns_number_gt 8162
_reflns_number_total 10442
_reflns_threshold_expression >2sigma(I)
_cod_data_source_file ja305806r_si_003.cif
_cod_data_source_block shelx
_cod_database_code 4118596

loop_
_symmetry_equiv_pos_as_xyz
'x, y, z'
'-x, y, -z+1/2'
'x+1/2, y+1/2, z'
'-x+1/2, y+1/2, -z+1/2'
'-x, -y, -z'
'x, -y, z-1/2'
'-x+1/2, -y+1/2, -z'
'x+1/2, -y+1/2, z-1/2'

loop_
_atom_site_label
_atom_site_type_symbol
_atom_site_fract_x
_atom_site_fract_y
_atom_site_fract_z
_atom_site_U_iso_or_equiv
_atom_site_adp_type
_atom_site_occupancy
_atom_site_symmetry_multiplicity
_atom_site_calc_flag
_atom_site_refinement_flags
B1 B 0.39227(4) 0.66564(15) 0.33414(8) 0.0249(3) Uani 1 1 d .
N1 N 0.37828(3) 0.62465(11) 0.26720(6) 0.0241(2) Uani 1 1 d .
N2 N 0.36176(3) 0.67797(10) 0.35175(5) 0.0229(2) Uani 1 1 d .
F1 F 0.25512(3) 0.37445(10) -0.03611(5) 0.0543(3) Uani 1 1 d .
F2 F 0.23525(3) 0.56392(10) -0.05291(5) 0.0537(3) Uani 1 1 d .
F3 F 0.21328(3) 0.43038(12) -0.00515(5) 0.0569(3) Uani 1 1 d .
F4 F 0.16924(3) 0.70428(14) 0.24620(5) 0.0684(4) Uani 1 1 d .
F5 F 0.17314(3) 0.50703(12) 0.27154(7) 0.0730(4) Uani 1 1 d .
F6 F 0.18427(2) 0.64919(10) 0.34600(5) 0.0411(2) Uani 1 1 d .
C1 C 0.34112(3) 0.61387(12) 0.24657(7) 0.0234(3) Uani 1 1 d .
C2 C 0.33147(3) 0.64380(12) 0.29776(7) 0.0228(3) Uani 1 1 d .
C3 C 0.39814(3) 0.59880(13) 0.22630(7) 0.0246(3) Uani 1 1 d .
C4 C 0.41821(3) 0.48666(13) 0.23691(7) 0.0272(3) Uani 1 1 d .
C5 C 0.43972(4) 0.46961(14) 0.20087(8) 0.0332(3) Uani 1 1 d .
H5 H 0.4537 0.3952 0.2074 0.040 Uiso 1 1 calc R
C6 C 0.44115(4) 0.55849(15) 0.15574(9) 0.0381(4) Uani 1 1 d .
H6 H 0.4562 0.5453 0.1320 0.046 Uiso 1 1 calc R
C7 C 0.42056(4) 0.66687(15) 0.14540(8) 0.0341(3) Uani 1 1 d .
H7 H 0.4216 0.7274 0.1142 0.041 Uiso 1 1 calc R
C8 C 0.39845(4) 0.68889(13) 0.17973(7) 0.0277(3) Uani 1 1 d .
C9 C 0.41753(4) 0.38564(14) 0.28536(8) 0.0323(3) Uani 1 1 d .
H9 H 0.3989 0.4094 0.3029 0.039 Uiso 1 1 calc R
C10 C 0.45300(5) 0.37621(17) 0.34314(9) 0.0452(4) Uani 1 1 d .
H10A H 0.4717 0.3536 0.3271 0.068 Uiso 1 1 calc R
H10B H 0.4514 0.3110 0.3736 0.068 Uiso 1 1 calc R
H10C H 0.4586 0.4580 0.3657 0.068 Uiso 1 1 calc R
C11 C 0.40794(4) 0.25547(15) 0.25264(8) 0.0368(4) Uani 1 1 d .
H11A H 0.3853 0.2612 0.2155 0.055 Uiso 1 1 calc R
H11B H 0.4058 0.1939 0.2843 0.055 Uiso 1 1 calc R
H11C H 0.4265 0.2281 0.2372 0.055 Uiso 1 1 calc R
C12 C 0.37649(4) 0.81013(13) 0.16741(8) 0.0328(3) Uani 1 1 d .
H12 H 0.3604 0.8039 0.1924 0.039 Uiso 1 1 calc R
C13 C 0.39977(6) 0.92624(18) 0.19195(15) 0.0745(7) Uani 1 1 d .
H13A H 0.4115 0.9217 0.2396 0.112 Uiso 1 1 calc R
H13B H 0.3851 1.0028 0.1800 0.112 Uiso 1 1 calc R
H13C H 0.4177 0.9291 0.1721 0.112 Uiso 1 1 calc R
C14 C 0.35340(6) 0.8258(2) 0.09522(9) 0.0617(6) Uani 1 1 d .
H14A H 0.3380 0.8998 0.0897 0.093 Uiso 1 1 calc R
H14B H 0.3389 0.7498 0.0797 0.093 Uiso 1 1 calc R
H14C H 0.3686 0.8379 0.0699 0.093 Uiso 1 1 calc R
C15 C 0.31767(3) 0.57949(13) 0.17968(7) 0.0243(3) Uani 1 1 d .
C16 C 0.32360(3) 0.47187(13) 0.14828(7) 0.0263(3) Uani 1 1 d .
H16 H 0.3442 0.4222 0.1693 0.032 Uiso 1 1 calc R
C17 C 0.29999(4) 0.43616(14) 0.08700(7) 0.0277(3) Uani 1 1 d .
H17 H 0.3043 0.3622 0.0665 0.033 Uiso 1 1 calc R
C18 C 0.27006(4) 0.50918(14) 0.05590(7) 0.0284(3) Uani 1 1 d .
C19 C 0.26399(4) 0.61808(14) 0.08554(7) 0.0325(3) Uani 1 1 d .
H19 H 0.2436 0.6684 0.0639 0.039 Uiso 1 1 calc R
C20 C 0.28771(4) 0.65326(14) 0.14675(7) 0.0300(3) Uani 1 1 d .
H20 H 0.2836 0.7283 0.1666 0.036 Uiso 1 1 calc R
C21 C 0.24364(4) 0.46919(15) -0.00918(8) 0.0353(3) Uani 1 1 d .
C22 C 0.29563(3) 0.63528(12) 0.29960(6) 0.0231(3) Uani 1 1 d .
C23 C 0.27435(4) 0.53107(13) 0.27223(7) 0.0288(3) Uani 1 1 d .
H23 H 0.2836 0.4638 0.2547 0.035 Uiso 1 1 calc R
C24 C 0.23988(4) 0.52354(14) 0.27000(8) 0.0316(3) Uani 1 1 d .
H24 H 0.2255 0.4525 0.2504 0.038 Uiso 1 1 calc R
C25 C 0.22652(4) 0.62075(14) 0.29662(7) 0.0287(3) Uani 1 1 d .
C26 C 0.24768(4) 0.72316(13) 0.32644(7) 0.0267(3) Uani 1 1 d .
H26 H 0.2387 0.7882 0.3457 0.032 Uiso 1 1 calc R
C27 C 0.28197(3) 0.73032(12) 0.32804(7) 0.0243(3) Uani 1 1 d .
H27 H 0.2964 0.8005 0.3487 0.029 Uiso 1 1 calc R
C28 C 0.18872(4) 0.61818(17) 0.29074(8) 0.0383(4) Uani 1 1 d .
C29 C 0.36219(3) 0.69763(12) 0.41686(7) 0.0236(3) Uani 1 1 d .
C30 C 0.36074(4) 0.59193(13) 0.45440(7) 0.0267(3) Uani 1 1 d .
C31 C 0.36586(4) 0.61214(15) 0.51978(7) 0.0334(3) Uani 1 1 d .
H31 H 0.3655 0.5420 0.5466 0.040 Uiso 1 1 calc R
C32 C 0.37143(4) 0.73255(16) 0.54626(8) 0.0373(4) Uani 1 1 d .
H32 H 0.3755 0.7442 0.5912 0.045 Uiso 1 1 calc R
C33 C 0.37117(4) 0.83578(15) 0.50785(8) 0.0348(3) Uani 1 1 d .
H33 H 0.3743 0.9183 0.5263 0.042 Uiso 1 1 calc R
C34 C 0.36644(4) 0.82110(13) 0.44218(7) 0.0282(3) Uani 1 1 d .
C35 C 0.35458(4) 0.45886(13) 0.42632(8) 0.0315(3) Uani 1 1 d .
H35 H 0.3493 0.4657 0.3784 0.038 Uiso 1 1 calc R
C36 C 0.38770(4) 0.37592(15) 0.45597(9) 0.0434(4) Uani 1 1 d .
H36A H 0.4073 0.4132 0.4462 0.065 Uiso 1 1 calc R
H36B H 0.3827 0.2906 0.4372 0.065 Uiso 1 1 calc R
H36C H 0.3942 0.3710 0.5034 0.065 Uiso 1 1 calc R
C37 C 0.32235(5) 0.39731(16) 0.43508(10) 0.0447(4) Uani 1 1 d .
H37A H 0.3273 0.3849 0.4817 0.067 Uiso 1 1 calc R
H37B H 0.3175 0.3152 0.4127 0.067 Uiso 1 1 calc R
H37C H 0.3017 0.4526 0.4164 0.067 Uiso 1 1 calc R
C38 C 0.36561(5) 0.93654(14) 0.40026(8) 0.0386(4) Uani 1 1 d .
H38 H 0.3580 0.9077 0.3539 0.046 Uiso 1 1 calc R
C39 C 0.33876(5) 1.03568(15) 0.40409(9) 0.0439(4) Uani 1 1 d .
H39A H 0.3155 0.9959 0.3928 0.066 Uiso 1 1 calc R
H39B H 0.3372 1.1046 0.3734 0.066 Uiso 1 1 calc R
H39C H 0.3465 1.0697 0.4486 0.066 Uiso 1 1 calc R
C40 C 0.40233(6) 0.99688(17) 0.41899(12) 0.0598(6) Uani 1 1 d .
H40A H 0.4106 1.0254 0.4645 0.090 Uiso 1 1 calc R
H40B H 0.4009 1.0695 0.3905 0.090 Uiso 1 1 calc R
H40C H 0.4190 0.9343 0.4140 0.090 Uiso 1 1 calc R
C41 C 0.43226(4) 0.68579(13) 0.37847(7) 0.0286(3) Uani 1 1 d .
C42 C 0.45704(4) 0.72506(16) 0.35210(8) 0.0369(4) Uani 1 1 d .
H42 H 0.4493 0.7451 0.3069 0.044 Uiso 1 1 calc R
C43 C 0.49281(4) 0.73545(19) 0.39060(10) 0.0490(5) Uani 1 1 d .
H43 H 0.5092 0.7626 0.3717 0.059 Uiso 1 1 calc R
C44 C 0.50465(4) 0.7063(2) 0.45646(10) 0.0538(5) Uani 1 1 d .
H44 H 0.5291 0.7127 0.4827 0.065 Uiso 1 1 calc R
C45 C 0.48081(4) 0.66806(19) 0.48375(9) 0.0482(4) Uani 1 1 d .
H45 H 0.4889 0.6477 0.5289 0.058 Uiso 1 1 calc R
C46 C 0.44508(4) 0.65922(15) 0.44552(8) 0.0356(3) Uani 1 1 d .
H46 H 0.4289 0.6345 0.4653 0.043 Uiso 1 1 calc R

loop_
_atom_site_aniso_label
_atom_site_aniso_U_11
_atom_site_aniso_U_22
_atom_site_aniso_U_33
_atom_site_aniso_U_23
_atom_site_aniso_U_13
_atom_site_aniso_U_12
B1 0.0256(7) 0.0261(7) 0.0222(8) -0.0023(6) 0.0079(6) -0.0008(6)
N1 0.0218(5) 0.0301(6) 0.0208(6) -0.0026(5) 0.0085(5) 0.0007(4)
N2 0.0244(5) 0.0257(5) 0.0182(6) -0.0026(4) 0.0076(5) -0.0005(4)
F1 0.0557(6) 0.0625(7) 0.0312(5) -0.0192(5) 0.0006(5) 0.0046(5)
F2 0.0604(6) 0.0558(6) 0.0272(5) 0.0072(5) -0.0043(5) -0.0043(5)
F3 0.0365(5) 0.0894(8) 0.0383(6) -0.0101(6) 0.0063(5) -0.0232(5)
F4 0.0326(5) 0.1289(11) 0.0419(6) 0.0171(7) 0.0119(5) 0.0240(6)
F5 0.0452(6) 0.0863(8) 0.1024(10) -0.0514(8) 0.0447(7) -0.0338(6)
F6 0.0300(4) 0.0641(6) 0.0334(5) -0.0073(5) 0.0168(4) -0.0014(4)
C1 0.0231(6) 0.0253(6) 0.0215(7) -0.0014(5) 0.0078(6) 0.0015(5)
C2 0.0241(6) 0.0234(6) 0.0207(7) -0.0013(5) 0.0082(6) -0.0004(5)
C3 0.0227(6) 0.0305(7) 0.0211(7) -0.0050(5) 0.0087(5) -0.0017(5)
C4 0.0235(6) 0.0319(7) 0.0248(7) -0.0035(6) 0.0073(6) 0.0005(5)
C5 0.0301(7) 0.0335(8) 0.0394(9) -0.0030(7) 0.0168(7) 0.0041(6)
C6 0.0389(8) 0.0422(9) 0.0444(10) -0.0044(7) 0.0285(8) 0.0005(7)
C7 0.0384(8) 0.0354(8) 0.0348(9) 0.0001(7) 0.0208(7) -0.0029(6)
C8 0.0290(7) 0.0282(7) 0.0270(7) -0.0044(6) 0.0115(6) -0.0022(5)
C9 0.0318(7) 0.0357(8) 0.0294(8) 0.0030(6) 0.0115(7) 0.0069(6)
C10 0.0461(9) 0.0416(9) 0.0346(9) -0.0007(7) -0.0004(8) 0.0106(7)
C11 0.0342(7) 0.0359(8) 0.0385(9) 0.0036(7) 0.0114(7) -0.0007(6)
C12 0.0366(7) 0.0294(7) 0.0356(9) 0.0007(6) 0.0171(7) 0.0027(6)
C13 0.0552(12) 0.0351(10) 0.130(2) -0.0187(12) 0.0311(14) -0.0034(8)
C14 0.0806(14) 0.0643(13) 0.0422(11) 0.0167(10) 0.0252(11) 0.0319(11)
C15 0.0227(6) 0.0302(7) 0.0206(7) -0.0019(5) 0.0087(5) -0.0013(5)
C16 0.0245(6) 0.0312(7) 0.0230(7) -0.0019(6) 0.0084(6) 0.0017(5)
C17 0.0280(6) 0.0328(7) 0.0231(7) -0.0039(6) 0.0103(6) -0.0024(5)
C18 0.0286(6) 0.0351(7) 0.0197(7) -0.0001(6) 0.0068(6) -0.0044(6)
C19 0.0288(7) 0.0366(8) 0.0266(8) 0.0019(6) 0.0038(6) 0.0052(6)
C20 0.0304(7) 0.0302(7) 0.0273(8) -0.0027(6) 0.0082(6) 0.0035(6)
C21 0.0340(7) 0.0428(9) 0.0242(8) -0.0005(7) 0.0051(7) -0.0025(6)
C22 0.0243(6) 0.0274(7) 0.0174(6) 0.0011(5) 0.0072(5) 0.0007(5)
C23 0.0306(7) 0.0288(7) 0.0296(8) -0.0061(6) 0.0141(6) -0.0004(5)
C24 0.0305(7) 0.0331(7) 0.0310(8) -0.0070(6) 0.0110(6) -0.0053(6)
C25 0.0242(6) 0.0386(8) 0.0235(7) -0.0029(6) 0.0090(6) -0.0005(6)
C26 0.0281(6) 0.0300(7) 0.0229(7) -0.0001(6) 0.0105(6) 0.0043(5)
C27 0.0267(6) 0.0236(6) 0.0220(7) 0.0001(5) 0.0084(6) -0.0001(5)
C28 0.0293(7) 0.0545(10) 0.0319(9) -0.0109(7) 0.0124(7) -0.0034(7)
C29 0.0236(6) 0.0286(7) 0.0186(6) -0.0012(5) 0.0077(5) 0.0026(5)
C30 0.0283(6) 0.0287(7) 0.0241(7) 0.0015(6) 0.0110(6) 0.0031(5)
C31 0.0391(8) 0.0365(8) 0.0255(8) 0.0062(6) 0.0132(7) 0.0035(6)
C32 0.0486(9) 0.0442(9) 0.0211(7) -0.0019(7) 0.0154(7) 0.0023(7)
C33 0.0451(8) 0.0335(8) 0.0257(8) -0.0075(6) 0.0130(7) -0.0017(6)
C34 0.0351(7) 0.0267(7) 0.0240(7) -0.0026(6) 0.0123(6) 0.0002(6)
C35 0.0387(8) 0.0251(7) 0.0325(8) 0.0019(6) 0.0151(7) 0.0022(6)
C36 0.0456(9) 0.0329(8) 0.0509(11) 0.0024(8) 0.0169(9) 0.0076(7)
C37 0.0476(9) 0.0350(8) 0.0544(11) 0.0022(8) 0.0224(9) -0.0044(7)
C38 0.0642(11) 0.0252(7) 0.0293(8) -0.0028(6) 0.0205(8) -0.0017(7)
C39 0.0638(11) 0.0268(8) 0.0360(9) -0.0035(7) 0.0125(9) 0.0023(7)
C40 0.0785(14) 0.0343(9) 0.0845(16) 0.0025(10) 0.0510(13) -0.0052(9)
C41 0.0253(6) 0.0307(7) 0.0279(8) -0.0063(6) 0.0077(6) 0.0010(5)
C42 0.0293(7) 0.0459(9) 0.0334(8) -0.0076(7) 0.0092(7) -0.0030(6)
C43 0.0275(7) 0.0636(12) 0.0553(12) -0.0081(10) 0.0147(8) -0.0055(7)
C44 0.0255(7) 0.0725(13) 0.0509(12) -0.0082(10) -0.0004(8) -0.0015(8)
C45 0.0336(8) 0.0645(12) 0.0362(10) -0.0041(9) 0.0008(8) 0.0034(8)
C46 0.0296(7) 0.0441(9) 0.0282(8) -0.0041(7) 0.0050(6) 0.0015(6)

loop_
_atom_type_symbol
_atom_type_description
_atom_type_scat_dispersion_real
_atom_type_scat_dispersion_imag
_atom_type_scat_source
C C 0.0033 0.0016 'International Tables Vol C Tables 4.2.6.8 and 6.1.1.4'
H H 0.0000 0.0000 'International Tables Vol C Tables 4.2.6.8 and 6.1.1.4'
B B 0.0013 0.0007 'International Tables Vol C Tables 4.2.6.8 and 6.1.1.4'
N N 0.0061 0.0033 'International Tables Vol C Tables 4.2.6.8 and 6.1.1.4'
F F 0.0171 0.0103 'International Tables Vol C Tables 4.2.6.8 and 6.1.1.4'

loop_
_geom_angle_atom_site_label_1
_geom_angle_atom_site_label_2
_geom_angle_atom_site_label_3
_geom_angle
N2 B1 N1 104.56(11)
N2 B1 C41 128.19(13)
N1 B1 C41 127.20(12)
C1 N1 B1 108.95(11)
C1 N1 C3 124.31(11)
B1 N1 C3 126.75(11)
C2 N2 B1 108.74(11)
C2 N2 C29 124.24(11)
B1 N2 C29 126.00(11)
C2 C1 N1 108.43(12)
C2 C1 C15 127.45(12)
N1 C1 C15 124.10(11)
C1 C2 N2 109.29(11)
C1 C2 C22 126.77(12)
N2 C2 C22 123.83(11)
C8 C3 C4 122.05(12)
C8 C3 N1 119.19(12)
C4 C3 N1 118.67(12)
C5 C4 C3 117.47(13)
C5 C4 C9 119.28(13)
C3 C4 C9 123.25(12)
C6 C5 C4 121.60(14)
C6 C5 H5 119.2
C4 C5 H5 119.2
C5 C6 C7 119.63(14)
C5 C6 H6 120.2
C7 C6 H6 120.2
C6 C7 C8 121.39(15)
C6 C7 H7 119.3
C8 C7 H7 119.3
C7 C8 C3 117.82(13)
C7 C8 C12 119.75(13)
C3 C8 C12 122.41(12)
C4 C9 C10 111.96(13)
C4 C9 C11 111.52(13)
C10 C9 C11 109.23(13)
C4 C9 H9 108.0
C10 C9 H9 108.0
C11 C9 H9 108.0
C9 C10 H10A 109.5
C9 C10 H10B 109.5
H10A C10 H10B 109.5
C9 C10 H10C 109.5
H10A C10 H10C 109.5
H10B C10 H10C 109.5
C9 C11 H11A 109.5
C9 C11 H11B 109.5
H11A C11 H11B 109.5
C9 C11 H11C 109.5
H11A C11 H11C 109.5
H11B C11 H11C 109.5
C13 C12 C8 111.52(14)
C13 C12 C14 110.16(17)
C8 C12 C14 111.68(13)
C13 C12 H12 107.8
C8 C12 H12 107.8
C14 C12 H12 107.8
C12 C13 H13A 109.5
C12 C13 H13B 109.5
H13A C13 H13B 109.5
C12 C13 H13C 109.5
H13A C13 H13C 109.5
H13B C13 H13C 109.5
C12 C14 H14A 109.5
C12 C14 H14B 109.5
H14A C14 H14B 109.5
C12 C14 H14C 109.5
H14A C14 H14C 109.5
H14B C14 H14C 109.5
C16 C15 C20 118.16(12)
C16 C15 C1 121.97(12)
C20 C15 C1 119.83(12)
C17 C16 C15 121.25(13)
C17 C16 H16 119.4
C15 C16 H16 119.4
C18 C17 C16 119.57(13)
C18 C17 H17 120.2
C16 C17 H17 120.2
C17 C18 C19 120.22(13)
C17 C18 C21 120.16(13)
C19 C18 C21 119.60(13)
C20 C19 C18 119.90(13)
C20 C19 H19 120.0
C18 C19 H19 120.0
C19 C20 C15 120.86(13)
C19 C20 H20 119.6
C15 C20 H20 119.6
F1 C21 F3 106.50(13)
F1 C21 F2 106.12(13)
F3 C21 F2 106.31(13)
F1 C21 C18 113.11(13)
F3 C21 C18 112.05(13)
F2 C21 C18 112.26(13)
C23 C22 C27 118.30(12)
C23 C22 C2 119.87(12)
C27 C22 C2 121.83(12)
C24 C23 C22 121.25(13)
C24 C23 H23 119.4
C22 C23 H23 119.4
C23 C24 C25 119.41(13)
C23 C24 H24 120.3
C25 C24 H24 120.3
C26 C25 C24 120.35(12)
C26 C25 C28 119.56(13)
C24 C25 C28 120.04(13)
C27 C26 C25 119.83(12)
C27 C26 H26 120.1
C25 C26 H26 120.1
C26 C27 C22 120.77(12)
C26 C27 H27 119.6
C22 C27 H27 119.6
F5 C28 F6 107.31(13)
F5 C28 F4 106.26(14)
F6 C28 F4 104.79(13)
F5 C28 C25 113.48(13)
F6 C28 C25 113.48(13)
F4 C28 C25 110.91(13)
C30 C29 C34 122.02(13)
C30 C29 N2 118.95(12)
C34 C29 N2 118.90(12)
C31 C30 C29 117.71(13)
C31 C30 C35 120.14(13)
C29 C30 C35 122.15(13)
C32 C31 C30 121.05(14)
C32 C31 H31 119.5
C30 C31 H31 119.5
C33 C32 C31 120.36(14)
C33 C32 H32 119.8
C31 C32 H32 119.8
C32 C33 C34 121.06(14)
C32 C33 H33 119.5
C34 C33 H33 119.5
C33 C34 C29 117.69(13)
C33 C34 C38 120.26(13)
C29 C34 C38 122.05(13)
C30 C35 C36 111.61(13)
C30 C35 C37 111.07(12)
C36 C35 C37 111.07(13)
C30 C35 H35 107.6
C36 C35 H35 107.6
C37 C35 H35 107.6
C35 C36 H36A 109.5
C35 C36 H36B 109.5
H36A C36 H36B 109.5
C35 C36 H36C 109.5
H36A C36 H36C 109.5
H36B C36 H36C 109.5
C35 C37 H37A 109.5
C35 C37 H37B 109.5
H37A C37 H37B 109.5
C35 C37 H37C 109.5
H37A C37 H37C 109.5
H37B C37 H37C 109.5
C34 C38 C40 111.64(15)
C34 C38 C39 111.62(13)
C40 C38 C39 110.05(14)
C34 C38 H38 107.8
C40 C38 H38 107.8
C39 C38 H38 107.8
C38 C39 H39A 109.5
C38 C39 H39B 109.5
H39A C39 H39B 109.5
C38 C39 H39C 109.5
H39A C39 H39C 109.5
H39B C39 H39C 109.5
C38 C40 H40A 109.5
C38 C40 H40B 109.5
H40A C40 H40B 109.5
C38 C40 H40C 109.5
H40A C40 H40C 109.5
H40B C40 H40C 109.5
C42 C41 C46 116.96(13)
C42 C41 B1 121.35(14)
C46 C41 B1 121.62(13)
C43 C42 C41 121.39(16)
C43 C42 H42 119.3
C41 C42 H42 119.3
C44 C43 C42 120.12(16)
C44 C43 H43 119.9
C42 C43 H43 119.9
C45 C44 C43 119.69(16)
C45 C44 H44 120.2
C43 C44 H44 120.2
C44 C45 C46 120.18(17)
C44 C45 H45 119.9
C46 C45 H45 119.9
C45 C46 C41 121.63(15)
C45 C46 H46 119.2
C41 C46 H46 119.2

loop_
_geom_bond_atom_site_label_1
_geom_bond_atom_site_label_2
_geom_bond_distance
B1 N2 1.4358(19)
B1 N1 1.4375(19)
B1 C41 1.571(2)
N1 C1 1.4118(16)
N1 C3 1.4414(17)
N2 C2 1.4062(17)
N2 C29 1.4437(17)
F1 C21 1.3323(19)
F2 C21 1.3424(18)
F3 C21 1.3343(18)
F4 C28 1.357(2)
F5 C28 1.326(2)
F6 C28 1.3366(18)
C1 C2 1.3615(19)
C1 C15 1.4742(19)
C2 C22 1.4752(18)
C3 C8 1.403(2)
C3 C4 1.407(2)
C4 C5 1.394(2)
C4 C9 1.517(2)
C5 C6 1.384(2)
C5 H5 0.9500
C6 C7 1.386(2)
C6 H6 0.9500
C7 C8 1.392(2)
C7 H7 0.9500
C8 C12 1.526(2)
C9 C10 1.533(2)
C9 C11 1.534(2)
C9 H9 1.0000
C10 H10A 0.9800
C10 H10B 0.9800
C10 H10C 0.9800
C11 H11A 0.9800
C11 H11B 0.9800
C11 H11C 0.9800
C12 C13 1.521(2)
C12 C14 1.528(3)
C12 H12 1.0000
C13 H13A 0.9800
C13 H13B 0.9800
C13 H13C 0.9800
C14 H14A 0.9800
C14 H14B 0.9800
C14 H14C 0.9800
C15 C16 1.3969(19)
C15 C20 1.4011(19)
C16 C17 1.3886(19)
C16 H16 0.9500
C17 C18 1.388(2)
C17 H17 0.9500
C18 C19 1.389(2)
C18 C21 1.500(2)
C19 C20 1.387(2)
C19 H19 0.9500
C20 H20 0.9500
C22 C23 1.3916(19)
C22 C27 1.4022(18)
C23 C24 1.3861(19)
C23 H23 0.9500
C24 C25 1.389(2)
C24 H24 0.9500
C25 C26 1.387(2)
C25 C28 1.493(2)
C26 C27 1.3830(19)
C26 H26 0.9500
C27 H27 0.9500
C29 C30 1.4033(19)
C29 C34 1.4033(19)
C30 C31 1.394(2)
C30 C35 1.518(2)
C31 C32 1.382(2)
C31 H31 0.9500
C32 C33 1.378(2)
C32 H32 0.9500
C33 C34 1.396(2)
C33 H33 0.9500
C34 C38 1.522(2)
C35 C36 1.535(2)
C35 C37 1.538(2)
C35 H35 1.0000
C36 H36A 0.9800
C36 H36B 0.9800
C36 H36C 0.9800
C37 H37A 0.9800
C37 H37B 0.9800
C37 H37C 0.9800
C38 C40 1.532(3)
C38 C39 1.537(2)
C38 H38 1.0000
C39 H39A 0.9800
C39 H39B 0.9800
C39 H39C 0.9800
C40 H40A 0.9800
C40 H40B 0.9800
C40 H40C 0.9800
C41 C42 1.399(2)
C41 C46 1.401(2)
C42 C43 1.390(2)
C42 H42 0.9500
C43 C44 1.384(3)
C43 H43 0.9500
C44 C45 1.377(3)
C44 H44 0.9500
C45 C46 1.387(2)
C45 H45 0.9500
C46 H46 0.9500

loop_
_geom_torsion_atom_site_label_1
_geom_torsion_atom_site_label_2
_geom_torsion_atom_site_label_3
_geom_torsion_atom_site_label_4
_geom_torsion
N2 B1 N1 C1 0.16(15)
C41 B1 N1 C1 177.57(13)
N2 B1 N1 C3 179.76(12)
C41 B1 N1 C3 -2.8(2)
N1 B1 N2 C2 0.85(15)
C41 B1 N2 C2 -176.52(13)
N1 B1 N2 C29 169.67(11)
C41 B1 N2 C29 -7.7(2)
B1 N1 C1 C2 -1.15(15)
C3 N1 C1 C2 179.24(12)
B1 N1 C1 C15 177.14(12)
C3 N1 C1 C15 -2.5(2)
N1 C1 C2 N2 1.69(15)
C15 C1 C2 N2 -176.52(12)
N1 C1 C2 C22 -174.74(12)
C15 C1 C2 C22 7.0(2)
B1 N2 C2 C1 -1.60(15)
C29 N2 C2 C1 -170.66(12)
B1 N2 C2 C22 174.95(12)
C29 N2 C2 C22 5.89(19)
C1 N1 C3 C8 77.35(17)
B1 N1 C3 C8 -102.19(16)
C1 N1 C3 C4 -106.06(15)
B1 N1 C3 C4 74.40(18)
C8 C3 C4 C5 2.3(2)
N1 C3 C4 C5 -174.18(12)
C8 C3 C4 C9 -178.01(13)
N1 C3 C4 C9 5.5(2)
C3 C4 C5 C6 -0.7(2)
C9 C4 C5 C6 179.60(14)
C4 C5 C6 C7 -0.5(2)
C5 C6 C7 C8 0.3(2)
C6 C7 C8 C3 1.2(2)
C6 C7 C8 C12 179.36(15)
C4 C3 C8 C7 -2.6(2)
N1 C3 C8 C7 173.90(12)
C4 C3 C8 C12 179.37(13)
N1 C3 C8 C12 -4.2(2)
C5 C4 C9 C10 67.20(18)
C3 C4 C9 C10 -112.48(15)
C5 C4 C9 C11 -55.53(17)
C3 C4 C9 C11 124.79(14)
C7 C8 C12 C13 -68.5(2)
C3 C8 C12 C13 109.54(18)
C7 C8 C12 C14 55.3(2)
C3 C8 C12 C14 -126.72(17)
C2 C1 C15 C16 -129.97(15)
N1 C1 C15 C16 52.07(19)
C2 C1 C15 C20 47.6(2)
N1 C1 C15 C20 -130.31(14)
C20 C15 C16 C17 -2.0(2)
C1 C15 C16 C17 175.66(13)
C15 C16 C17 C18 0.6(2)
C16 C17 C18 C19 0.8(2)
C16 C17 C18 C21 -177.75(13)
C17 C18 C19 C20 -0.7(2)
C21 C18 C19 C20 177.80(14)
C18 C19 C20 C15 -0.7(2)
C16 C15 C20 C19 2.0(2)
C1 C15 C20 C19 -175.67(13)
C17 C18 C21 F1 -10.6(2)
C19 C18 C21 F1 170.87(13)
C17 C18 C21 F3 109.78(16)
C19 C18 C21 F3 -68.74(18)
C17 C18 C21 F2 -130.67(15)
C19 C18 C21 F2 50.81(19)
C1 C2 C22 C23 41.8(2)
N2 C2 C22 C23 -134.12(14)
C1 C2 C22 C27 -137.78(14)
N2 C2 C22 C27 46.28(19)
C27 C22 C23 C24 3.2(2)
C2 C22 C23 C24 -176.44(13)
C22 C23 C24 C25 -1.2(2)
C23 C24 C25 C26 -1.4(2)
C23 C24 C25 C28 175.99(15)
C24 C25 C26 C27 1.8(2)
C28 C25 C26 C27 -175.56(14)
C25 C26 C27 C22 0.2(2)
C23 C22 C27 C26 -2.7(2)
C2 C22 C27 C26 176.90(13)
C26 C25 C28 F5 -169.29(15)
C24 C25 C28 F5 13.3(2)
C26 C25 C28 F6 -46.4(2)
C24 C25 C28 F6 136.15(15)
C26 C25 C28 F4 71.20(18)
C24 C25 C28 F4 -106.21(17)
C2 N2 C29 C30 74.60(16)
B1 N2 C29 C30 -92.57(16)
C2 N2 C29 C34 -109.65(15)
B1 N2 C29 C34 83.18(17)
C34 C29 C30 C31 -3.9(2)
N2 C29 C30 C31 171.76(12)
C34 C29 C30 C35 177.36(13)
N2 C29 C30 C35 -7.03(19)
C29 C30 C31 C32 1.3(2)
C35 C30 C31 C32 -179.87(14)
C30 C31 C32 C33 1.6(2)
C31 C32 C33 C34 -2.0(2)
C32 C33 C34 C29 -0.4(2)
C32 C33 C34 C38 178.96(15)
C30 C29 C34 C33 3.4(2)
N2 C29 C34 C33 -172.21(12)
C30 C29 C34 C38 -175.94(13)
N2 C29 C34 C38 8.4(2)
C31 C30 C35 C36 -67.35(18)
C29 C30 C35 C36 111.40(16)
C31 C30 C35 C37 57.18(18)
C29 C30 C35 C37 -124.06(15)
C33 C34 C38 C40 71.24(19)
C29 C34 C38 C40 -109.43(17)
C33 C34 C38 C39 -52.4(2)
C29 C34 C38 C39 126.92(15)
N2 B1 C41 C42 -151.58(15)
N1 B1 C41 C42 31.6(2)
N2 B1 C41 C46 31.7(2)
N1 B1 C41 C46 -145.13(15)
C46 C41 C42 C43 0.9(2)
B1 C41 C42 C43 -176.01(15)
C41 C42 C43 C44 0.2(3)
C42 C43 C44 C45 -0.5(3)
C43 C44 C45 C46 -0.3(3)
C44 C45 C46 C41 1.4(3)
C42 C41 C46 C45 -1.7(2)
B1 C41 C46 C45 175.18(15)

loop_
_platon_squeeze_void_nr
_platon_squeeze_void_average_x
_platon_squeeze_void_average_y
_platon_squeeze_void_average_z
_platon_squeeze_void_volume
_platon_squeeze_void_count_electrons
_platon_squeeze_void_content
1 0.500 0.000 0.094 542 82 ' '
2 0.000 0.500 0.867 542 82 ' '

loop_
_cod_related_entry_id
_cod_related_entry_database
_cod_related_entry_code
1 ChemSpider 30660657
